data_4512429
loop_
_publ_author_name
'Danjo, Hiroshi'
'Nakagawa, Toshi'
'Katagiri, Kosuke'
'Kawahata, Masatoshi'
'Yoshigai, Seiki'
'Miyazawa, Toshifumi'
'Yamaguchi, Kentaro'

_publ_section_title
;
 Formation of Lanthanide(III)-Containing Metallosupramolecular Arrays
 Induced by Tris(spiroborate) Twin Bowl
;
_journal_issue 1
_journal_name_full 'Crystal Growth &amp; Design'
_journal_page_first 384
_journal_paper_doi 10.1021/cg5014686
_journal_volume 15
_journal_year 2015
_chemical_formula_sum 'C94.24 H109.89 B3 N11.41 O23.41 Yb'
_chemical_formula_weight 1982.56
_chemical_name_systematic
;
 ?
;
_space_group_crystal_system triclinic
_space_group_IT_number 2
_space_group_name_Hall '-P 1'
_space_group_name_H-M_alt 'P -1'
_symmetry_space_group_name_Hall '-P 1'
_symmetry_space_group_name_H-M 'P -1'
_atom_sites_solution_hydrogens geom
_audit_creation_method SHELXL-2014
_cell_angle_alpha 75.4380(10)
_cell_angle_beta 77.5750(10)
_cell_angle_gamma 66.1860(10)
_cell_formula_units_Z 2
_cell_length_a 14.7773(9)
_cell_length_b 15.2028(9)
_cell_length_c 23.9870(14)
_cell_measurement_reflns_used 9494
_cell_measurement_temperature 150
_cell_measurement_theta_max 25.89
_cell_measurement_theta_min 2.48
_cell_volume 4732.2(5)
_computing_cell_refinement 'Bruker APEX2'
_computing_data_collection 'Bruker APEX2'
_computing_data_reduction 'Bruker APEX2'
_computing_molecular_graphics 'ORTEP-3 for Windows'
_computing_publication_material Yadokari-XG
_computing_structure_refinement 'SHELXL-2013 (Sheldrick, 2013)'
_computing_structure_solution 'SHELXS-2013 (Sheldrick, 2013)'
_diffrn_ambient_temperature 150
_diffrn_detector_area_resol_mean 8.333
_diffrn_measured_fraction_theta_full 0.969
_diffrn_measured_fraction_theta_max 0.856
_diffrn_measurement_device_type 'Bruker APEX II CCD area detector'
_diffrn_measurement_method '\f and \w scans'
_diffrn_radiation_type MoK\a
_diffrn_radiation_wavelength 0.71073
_diffrn_reflns_av_R_equivalents 0.0156
_diffrn_reflns_av_unetI/netI 0.0404
_diffrn_reflns_Laue_measured_fraction_full 0.969
_diffrn_reflns_Laue_measured_fraction_max 0.856
_diffrn_reflns_limit_h_max 18
_diffrn_reflns_limit_h_min -16
_diffrn_reflns_limit_k_max 19
_diffrn_reflns_limit_k_min -18
_diffrn_reflns_limit_l_max 30
_diffrn_reflns_limit_l_min -21
_diffrn_reflns_number 23769
_diffrn_reflns_point_group_measured_fraction_full 0.969
_diffrn_reflns_point_group_measured_fraction_max 0.856
_diffrn_reflns_theta_full 25.242
_diffrn_reflns_theta_max 27.256
_diffrn_reflns_theta_min 1.519
_diffrn_source 'fine-focus sealed tube'
_exptl_absorpt_coefficient_mu 1.068
_exptl_absorpt_correction_T_max 0.856
_exptl_absorpt_correction_T_min 0.740
_exptl_absorpt_correction_type empirical
_exptl_absorpt_process_details 'SADABS Sheldrick 1996'
_exptl_crystal_colour colourless
_exptl_crystal_density_diffrn 1.394
_exptl_crystal_description prismatic
_exptl_crystal_F_000 2055
_exptl_crystal_size_max 0.300
_exptl_crystal_size_mid 0.300
_exptl_crystal_size_min 0.150
_refine_diff_density_max 1.085
_refine_diff_density_min -0.586
_refine_diff_density_rms 0.084
_refine_ls_extinction_method none
_refine_ls_goodness_of_fit_ref 1.043
_refine_ls_hydrogen_treatment constr
_refine_ls_matrix_type full
_refine_ls_number_parameters 1290
_refine_ls_number_reflns 18150
_refine_ls_number_restraints 96
_refine_ls_restrained_S_all 1.049
_refine_ls_R_factor_all 0.0486
_refine_ls_R_factor_gt 0.0401
_refine_ls_shift/su_max 0.001
_refine_ls_shift/su_mean 0.000
_refine_ls_structure_factor_coef Fsqd
_refine_ls_weighting_details 'w=1/[\s^2^(Fo^2^)+(0.0619P)^2^+3.1177P] where P=(Fo^2^+2Fc^2^)/3'
_refine_ls_weighting_scheme calc
_refine_ls_wR_factor_gt 0.1032
_refine_ls_wR_factor_ref 0.1092
_reflns_Friedel_coverage 0.000
_reflns_number_gt 15605
_reflns_number_total 18150
_reflns_threshold_expression 'I > 2\s(I)'
_cod_data_source_file cg5014686_si_007.cif
_cod_data_source_block TB-Yb
_cod_depositor_comments 'Adding full bibliography for 4512428--4512434.cif.'
_cod_database_code 4512429
_shelx_space_group_comment
;
The symmetry employed for this shelxl refinement is uniquely defined
by the following loop, which should always be used as a source of
symmetry information in preference to the above space-group names.
They are only intended as comments.
;
_shelxl_version_number 2014-3

loop_
_space_group_symop_operation_xyz
'x, y, z'
'-x, -y, -z'

loop_
_atom_site_label
_atom_site_type_symbol
_atom_site_fract_x
_atom_site_fract_y
_atom_site_fract_z
_atom_site_U_iso_or_equiv
_atom_site_adp_type
_atom_site_occupancy
_atom_site_site_symmetry_order
_atom_site_calc_flag
_atom_site_refinement_flags_posn
_atom_site_refinement_flags_adp
_atom_site_refinement_flags_occupancy
_atom_site_disorder_assembly
_atom_site_disorder_group
C1 C 0.7922(2) 0.1413(2) 0.89771(13) 0.0256(7) Uani 1 1 d . . . . .
C2 C 0.7026(2) 0.1893(2) 0.93255(14) 0.0277(7) Uani 1 1 d . . . . .
C3 C 0.6483(3) 0.1398(3) 0.96940(15) 0.0314(8) Uani 1 1 d . . . . .
H15 H 0.5885 0.1731 0.9921 0.038 Uiso 1 1 calc R U . . .
C4 C 0.6834(2) 0.0369(3) 0.97320(14) 0.0288(7) Uani 1 1 d . . . . .
C5 C 0.6309(3) -0.0194(3) 1.01165(16) 0.0387(9) Uani 1 1 d . . . . .
H16 H 0.5710 0.0128 1.0345 0.046 Uiso 1 1 calc R U . . .
C6 C 0.6642(3) -0.1185(3) 1.01670(17) 0.0434(10) Uani 1 1 d . . . . .
H17 H 0.6281 -0.1547 1.0429 0.052 Uiso 1 1 calc R U . . .
C7 C 0.7525(3) -0.1665(3) 0.98273(17) 0.0403(9) Uani 1 1 d . . . . .
H18 H 0.7757 -0.2354 0.9858 0.048 Uiso 1 1 calc R U . . .
C8 C 0.8058(3) -0.1150(3) 0.94507(15) 0.0330(8) Uani 1 1 d . . . . .
H19 H 0.8654 -0.1490 0.9225 0.040 Uiso 1 1 calc R U . . .
C9 C 0.7735(2) -0.0121(2) 0.93920(14) 0.0268(7) Uani 1 1 d . . . . .
C10 C 0.8294(2) 0.0428(2) 0.89936(13) 0.0235(6) Uani 1 1 d . . . . .
C11 C 0.9230(2) -0.0098(2) 0.86371(14) 0.0259(7) Uani 1 1 d . . . . .
C12 C 0.9263(2) -0.0075(2) 0.80583(14) 0.0253(7) Uani 1 1 d . . . . .
C13 C 1.0095(3) -0.0697(2) 0.77397(14) 0.0287(7) Uani 1 1 d . . . . .
C14 C 1.0941(3) -0.1288(3) 0.79730(15) 0.0353(8) Uani 1 1 d . . . . .
H20 H 1.1496 -0.1689 0.7749 0.042 Uiso 1 1 calc R U . . .
C15 C 1.0982(3) -0.1295(3) 0.85625(16) 0.0339(8) Uani 1 1 d . . . . .
C16 C 1.1851(3) -0.1881(3) 0.88365(18) 0.0468(10) Uani 1 1 d . . . . .
H21 H 1.2427 -0.2268 0.8618 0.056 Uiso 1 1 calc R U . . .
C17 C 1.1882(3) -0.1902(3) 0.94023(18) 0.0475(10) Uani 1 1 d . . . . .
H22 H 1.2479 -0.2290 0.9571 0.057 Uiso 1 1 calc R U . . .
C18 C 1.1044(3) -0.1358(3) 0.97339(16) 0.0396(9) Uani 1 1 d . . . . .
H23 H 1.1063 -0.1385 1.0131 0.048 Uiso 1 1 calc R U . . .
C19 C 1.0183(3) -0.0780(3) 0.94871(15) 0.0324(8) Uani 1 1 d . . . . .
H24 H 0.9614 -0.0412 0.9718 0.039 Uiso 1 1 calc R U . . .
C20 C 1.0131(2) -0.0723(2) 0.88974(14) 0.0272(7) Uani 1 1 d . . . . .
C21 C 0.8259(2) 0.1873(2) 0.57738(13) 0.0230(6) Uani 1 1 d . . . . .
C22 C 0.8381(2) 0.1208(2) 0.62792(13) 0.0232(6) Uani 1 1 d . . . . .
C23 C 0.7836(2) 0.0574(2) 0.64743(13) 0.0249(7) Uani 1 1 d . . . . .
C24 C 0.7100(2) 0.0655(2) 0.61893(15) 0.0291(7) Uani 1 1 d . . . . .
H25 H 0.6729 0.0241 0.6329 0.035 Uiso 1 1 calc R U . . .
C25 C 0.6897(2) 0.1373(2) 0.56777(15) 0.0286(7) Uani 1 1 d . . . . .
C26 C 0.6120(3) 0.1517(3) 0.53634(18) 0.0421(9) Uani 1 1 d . . . . .
H26 H 0.5734 0.1116 0.5496 0.051 Uiso 1 1 calc R U . . .
C27 C 0.5915(3) 0.2218(3) 0.4875(2) 0.0508(11) Uani 1 1 d . . . . .
H27 H 0.5394 0.2297 0.4672 0.061 Uiso 1 1 calc R U . . .
C28 C 0.6469(3) 0.2822(3) 0.46725(18) 0.0485(10) Uani 1 1 d . . . . .
H28 H 0.6316 0.3318 0.4337 0.058 Uiso 1 1 calc R U . . .
C29 C 0.7234(3) 0.2697(3) 0.49596(16) 0.0342(8) Uani 1 1 d . . . . .
H29 H 0.7612 0.3103 0.4814 0.041 Uiso 1 1 calc R U . . .
C30 C 0.7472(2) 0.1981(2) 0.54657(14) 0.0257(7) Uani 1 1 d . . . . .
C31 C 0.8893(2) 0.2468(2) 0.55373(13) 0.0251(7) Uani 1 1 d . . . . .
C32 C 0.8746(3) 0.3272(2) 0.57482(13) 0.0270(7) Uani 1 1 d . . . . .
C33 C 0.9275(3) 0.3908(3) 0.54983(14) 0.0304(7) Uani 1 1 d . . . . .
C34 C 1.0000(3) 0.3725(3) 0.50421(15) 0.0318(8) Uani 1 1 d . . . . .
H30 H 1.0355 0.4150 0.4881 0.038 Uiso 1 1 calc R U . . .
C35 C 1.0215(2) 0.2877(3) 0.48117(14) 0.0295(7) Uani 1 1 d . . . . .
C36 C 1.0967(3) 0.2636(3) 0.43339(16) 0.0364(8) Uani 1 1 d . . . . .
H31 H 1.1347 0.3038 0.4174 0.044 Uiso 1 1 calc R U . . .
C37 C 1.1158(3) 0.1835(3) 0.40977(18) 0.0448(10) Uani 1 1 d . . . . .
H32 H 1.1663 0.1691 0.3777 0.054 Uiso 1 1 calc R U . . .
C38 C 1.0604(3) 0.1227(3) 0.43308(18) 0.0445(10) Uani 1 1 d . . . . .
H33 H 1.0734 0.0673 0.4167 0.053 Uiso 1 1 calc R U . . .
C39 C 0.9877(3) 0.1439(3) 0.47949(16) 0.0365(8) Uani 1 1 d . . . . .
H34 H 0.9507 0.1026 0.4947 0.044 Uiso 1 1 calc R U . . .
C40 C 0.9661(2) 0.2251(2) 0.50533(14) 0.0268(7) Uani 1 1 d . . . . .
C41 C 0.6835(2) 0.5715(2) 0.74613(14) 0.0243(7) Uani 1 1 d . . . . .
C42 C 0.7172(3) 0.5390(2) 0.69470(14) 0.0273(7) Uani 1 1 d . . . . .
C43 C 0.6577(3) 0.5743(2) 0.64811(15) 0.0312(8) Uani 1 1 d . . . . .
C44 C 0.5623(3) 0.6388(3) 0.65379(16) 0.0372(9) Uani 1 1 d . . . . .
H35 H 0.5228 0.6598 0.6230 0.045 Uiso 1 1 calc R U . . .
C45 C 0.5224(3) 0.6744(3) 0.70678(16) 0.0345(8) Uani 1 1 d . . . . .
C46 C 0.4252(3) 0.7451(3) 0.71409(18) 0.0447(10) Uani 1 1 d . . . . .
H36 H 0.3849 0.7667 0.6837 0.054 Uiso 1 1 calc R U . . .
C47 C 0.3877(3) 0.7832(3) 0.7633(2) 0.0529(11) Uani 1 1 d . . . . .
H37 H 0.3228 0.8323 0.7666 0.064 Uiso 1 1 calc R U . . .
C48 C 0.4453(3) 0.7496(3) 0.80967(19) 0.0474(10) Uani 1 1 d . . . . .
H38 H 0.4186 0.7749 0.8446 0.057 Uiso 1 1 calc R U . . .
C49 C 0.5403(3) 0.6800(3) 0.80430(16) 0.0352(8) Uani 1 1 d . . . . .
H39 H 0.5784 0.6576 0.8358 0.042 Uiso 1 1 calc R U . . .
C50 C 0.5820(2) 0.6416(2) 0.75284(14) 0.0270(7) Uani 1 1 d . . . . .
C51 C 0.7471(2) 0.5414(2) 0.79331(13) 0.0231(6) Uani 1 1 d . . . . .
C52 C 0.7639(2) 0.4548(2) 0.83141(14) 0.0257(7) Uani 1 1 d . . . . .
C53 C 0.8188(2) 0.4296(2) 0.87910(14) 0.0285(7) Uani 1 1 d . . . . .
C54 C 0.8565(3) 0.4908(3) 0.88949(16) 0.0335(8) Uani 1 1 d . . . . .
H40 H 0.8905 0.4740 0.9223 0.040 Uiso 1 1 calc R U . . .
C55 C 0.8437(3) 0.5815(3) 0.84990(15) 0.0304(7) Uani 1 1 d . . . . .
C56 C 0.8855(3) 0.6468(3) 0.85660(17) 0.0377(8) Uani 1 1 d . . . . .
H41 H 0.9189 0.6321 0.8894 0.045 Uiso 1 1 calc R U . . .
C57 C 0.8786(3) 0.7307(3) 0.81679(18) 0.0414(9) Uani 1 1 d . . . . .
H42 H 0.9078 0.7730 0.8219 0.050 Uiso 1 1 calc R U . . .
C58 C 0.8285(3) 0.7543(3) 0.76846(17) 0.0361(8) Uani 1 1 d . . . . .
H43 H 0.8246 0.8120 0.7405 0.043 Uiso 1 1 calc R U . . .
C59 C 0.7849(3) 0.6938(2) 0.76159(15) 0.0288(7) Uani 1 1 d . . . . .
H44 H 0.7502 0.7112 0.7290 0.035 Uiso 1 1 calc R U . . .
C60 C 0.7903(2) 0.6064(2) 0.80159(14) 0.0248(7) Uani 1 1 d . . . . .
O1 O 0.83166(16) 0.20789(16) 0.86623(10) 0.0285(5) Uani 1 1 d . . . . .
O2 O 0.68404(18) 0.28612(17) 0.92331(11) 0.0332(5) Uani 1 1 d . . . . .
O3 O 0.85414(17) 0.04695(16) 0.77160(9) 0.0270(5) Uani 1 1 d . . . . .
O4 O 0.98920(18) -0.06014(18) 0.71962(10) 0.0329(5) Uani 1 1 d . . . . .
O5 O 0.90291(17) 0.10027(17) 0.66584(9) 0.0287(5) Uani 1 1 d . . . . .
O6 O 0.81669(18) -0.00718(17) 0.69556(10) 0.0305(5) Uani 1 1 d . . . . .
O7 O 0.80844(19) 0.36050(17) 0.62035(10) 0.0326(5) Uani 1 1 d . . . . .
O8 O 0.8928(2) 0.46734(18) 0.57828(10) 0.0364(6) Uani 1 1 d . . . . .
O9 O 0.80783(17) 0.47344(17) 0.67839(10) 0.0298(5) Uani 1 1 d . . . . .
O10 O 0.7100(2) 0.53381(18) 0.60210(10) 0.0364(6) Uani 1 1 d . . . . .
O11 O 0.73307(17) 0.38221(16) 0.83207(10) 0.0294(5) Uani 1 1 d . . . . .
O12 O 0.82346(19) 0.34081(17) 0.91037(11) 0.0342(6) Uani 1 1 d . . . . .
B1 B 0.7683(3) 0.3038(3) 0.88242(17) 0.0302(8) Uani 1 1 d . . . . .
B2 B 0.8906(3) 0.0196(3) 0.71307(16) 0.0296(8) Uani 1 1 d . . . . .
B3 B 0.8066(3) 0.4586(3) 0.61997(17) 0.0336(9) Uani 1 1 d . . . . .
Yb1 Yb 0.36619(2) 0.19090(2) 0.73472(2) 0.02787(6) Uani 1 1 d . . . . .
C11A C 0.5746(2) 0.2212(3) 0.71841(15) 0.0294(7) Uani 1 1 d . . . . .
H45 H 0.5997 0.1646 0.7469 0.035 Uiso 1 1 calc R U . . .
C12A C 0.5837(3) 0.3712(3) 0.6610(2) 0.0569(13) Uani 1 1 d . . . . .
H46 H 0.6200 0.3556 0.6232 0.085 Uiso 1 1 calc R U . . .
H47 H 0.5968 0.4248 0.6690 0.085 Uiso 1 1 calc R U . . .
H48 H 0.5120 0.3910 0.6603 0.085 Uiso 1 1 calc R U . . .
C13A C 0.6984(3) 0.2727(3) 0.73670(17) 0.0376(8) Uani 1 1 d . . . . .
H49 H 0.7118 0.2125 0.7659 0.056 Uiso 1 1 calc R U . . .
H50 H 0.6793 0.3287 0.7558 0.056 Uiso 1 1 calc R U . . .
H51 H 0.7586 0.2686 0.7088 0.056 Uiso 1 1 calc R U . . .
N11A N 0.6170(2) 0.2854(2) 0.70605(13) 0.0311(6) Uani 1 1 d . . . . .
O11A O 0.50299(17) 0.22987(18) 0.69494(11) 0.0334(5) Uani 1 1 d . . . . .
C11B C 0.3798(3) 0.3169(3) 0.60202(16) 0.0367(8) Uani 1 1 d . . . . .
H52 H 0.4262 0.3356 0.6135 0.044 Uiso 1 1 calc R U . . .
C12B C 0.2798(4) 0.3347(4) 0.5297(2) 0.0697(15) Uani 1 1 d . . . . .
H53 H 0.2753 0.2737 0.5537 0.105 Uiso 1 1 calc R U . . .
H54 H 0.3046 0.3255 0.4895 0.105 Uiso 1 1 calc R U . . .
H55 H 0.2136 0.3868 0.5313 0.105 Uiso 1 1 calc R U . . .
C13B C 0.3775(4) 0.4415(3) 0.5162(2) 0.0618(13) Uani 1 1 d . . . . .
H56 H 0.4228 0.4520 0.5359 0.093 Uiso 1 1 calc R U . . .
H57 H 0.3181 0.5013 0.5107 0.093 Uiso 1 1 calc R U . . .
H58 H 0.4114 0.4245 0.4783 0.093 Uiso 1 1 calc R U . . .
N11B N 0.3478(3) 0.3614(2) 0.55161(13) 0.0389(7) Uani 1 1 d . . . . .
O11B O 0.35414(18) 0.25225(18) 0.63575(10) 0.0341(6) Uani 1 1 d . . . . .
C11C C 0.2132(3) 0.2067(3) 0.85293(15) 0.0349(8) Uani 1 1 d . . . . .
H59 H 0.2109 0.2715 0.8481 0.042 Uiso 1 1 calc R U . . .
C12C C 0.1465(4) 0.0833(4) 0.9033(2) 0.0585(12) Uani 1 1 d . . . . .
H60 H 0.1982 0.0453 0.8762 0.088 Uiso 1 1 calc R U . . .
H61 H 0.0813 0.0854 0.8988 0.088 Uiso 1 1 calc R U . . .
H62 H 0.1607 0.0525 0.9432 0.088 Uiso 1 1 calc R U . . .
C13C C 0.0666(3) 0.2510(4) 0.92423(19) 0.0583(12) Uani 1 1 d . . . . .
H63 H 0.0761 0.3136 0.9142 0.087 Uiso 1 1 calc R U . . .
H64 H 0.0692 0.2255 0.9659 0.087 Uiso 1 1 calc R U . . .
H65 H 0.0016 0.2607 0.9146 0.087 Uiso 1 1 calc R U . . .
N11C N 0.1454(2) 0.1813(3) 0.89139(13) 0.0391(7) Uani 1 1 d . . . . .
O11C O 0.27944(18) 0.15124(19) 0.82272(10) 0.0359(6) Uani 1 1 d . . . . .
C11D C 0.3930(3) 0.3593(3) 0.78592(18) 0.0432(9) Uani 1 1 d . . . . .
H66 H 0.3700 0.4048 0.7520 0.052 Uiso 1 1 calc R U . . .
C12D C 0.4775(5) 0.3164(5) 0.8692(2) 0.0795(17) Uani 1 1 d . . . . .
H67 H 0.4337 0.3369 0.9044 0.119 Uiso 1 1 calc R U . . .
H68 H 0.5440 0.3148 0.8703 0.119 Uiso 1 1 calc R U . . .
H69 H 0.4821 0.2511 0.8673 0.119 Uiso 1 1 calc R U . . .
C13D C 0.4557(5) 0.4734(4) 0.8032(3) 0.0848(18) Uani 1 1 d . . . . .
H70 H 0.4313 0.5087 0.7659 0.127 Uiso 1 1 calc R U . . .
H71 H 0.5274 0.4588 0.7996 0.127 Uiso 1 1 calc R U . . .
H72 H 0.4205 0.5139 0.8330 0.127 Uiso 1 1 calc R U . . .
N11D N 0.4379(3) 0.3835(3) 0.81969(18) 0.0500(9) Uani 1 1 d . . . . .
O11D O 0.38027(19) 0.2829(2) 0.79633(12) 0.0420(6) Uani 1 1 d . . . . .
C11E C 0.4949(3) 0.0010(3) 0.82412(16) 0.0364(8) Uani 1 1 d . . . . .
H73 H 0.4393 -0.0188 0.8332 0.044 Uiso 1 1 calc R U . . .
C12E C 0.6645(3) -0.0294(3) 0.8290(2) 0.0462(10) Uani 1 1 d . . . . .
H74 H 0.6802 -0.0147 0.7867 0.069 Uiso 1 1 calc R U . . .
H75 H 0.7221 -0.0825 0.8455 0.069 Uiso 1 1 calc R U . . .
H76 H 0.6489 0.0291 0.8451 0.069 Uiso 1 1 calc R U . . .
C13E C 0.5889(3) -0.1549(3) 0.87962(19) 0.0481(10) Uani 1 1 d . . . . .
H77 H 0.5249 -0.1634 0.8868 0.072 Uiso 1 1 calc R U . . .
H78 H 0.6096 -0.1593 0.9167 0.072 Uiso 1 1 calc R U . . .
H79 H 0.6393 -0.2062 0.8595 0.072 Uiso 1 1 calc R U . . .
N11E N 0.5784(2) -0.0593(2) 0.84364(13) 0.0346(7) Uani 1 1 d . . . . .
O11E O 0.48463(18) 0.08326(19) 0.79420(11) 0.0380(6) Uani 1 1 d . . . . .
C11F C 0.1716(3) 0.3897(3) 0.69624(16) 0.0359(8) Uani 1 1 d . . . . .
H80 H 0.1984 0.3876 0.6567 0.043 Uiso 1 1 calc R U . . .
C12F C 0.0361(5) 0.4582(6) 0.7661(3) 0.136(4) Uani 1 1 d . . . . .
H81 H -0.0120 0.4254 0.7772 0.203 Uiso 1 1 calc R U . . .
H82 H 0.0016 0.5272 0.7695 0.203 Uiso 1 1 calc R U . . .
H83 H 0.0881 0.4267 0.7919 0.203 Uiso 1 1 calc R U . . .
C13F C 0.0203(4) 0.5153(3) 0.6622(2) 0.0620(13) Uani 1 1 d . . . . .
H84 H 0.0584 0.5055 0.6239 0.093 Uiso 1 1 calc R U . . .
H85 H 0.0012 0.5834 0.6660 0.093 Uiso 1 1 calc R U . . .
H86 H -0.0398 0.5006 0.6664 0.093 Uiso 1 1 calc R U . . .
N11F N 0.0809(2) 0.4512(2) 0.70680(15) 0.0414(8) Uani 1 1 d . . . . .
O11F O 0.22596(19) 0.33377(19) 0.73327(11) 0.0409(6) Uani 1 1 d . . . . .
C11G C 0.1536(3) 0.1650(3) 0.73734(17) 0.0377(9) Uani 1 1 d . . . . .
H87 H 0.1431 0.1457 0.7783 0.045 Uiso 1 1 calc R U . . .
C12G C 0.0833(3) 0.2359(3) 0.64709(19) 0.0527(11) Uani 1 1 d . . . . .
H88 H 0.1538 0.2208 0.6312 0.079 Uiso 1 1 calc R U . . .
H89 H 0.0466 0.3066 0.6376 0.079 Uiso 1 1 calc R U . . .
H90 H 0.0553 0.2017 0.6301 0.079 Uiso 1 1 calc R U . . .
C13G C -0.0260(3) 0.2218(4) 0.7405(2) 0.0509(11) Uani 1 1 d . . . . .
H91 H -0.0224 0.1947 0.7819 0.076 Uiso 1 1 calc R U . . .
H92 H -0.0583 0.1900 0.7248 0.076 Uiso 1 1 calc R U . . .
H93 H -0.0647 0.2923 0.7353 0.076 Uiso 1 1 calc R U . . .
N11G N 0.0749(2) 0.2044(2) 0.70974(13) 0.0355(7) Uani 1 1 d . . . . .
O11G O 0.24145(18) 0.1506(2) 0.71418(11) 0.0403(6) Uani 1 1 d . . . . .
C11H C 0.4553(3) 0.0266(3) 0.65108(17) 0.0353(8) Uani 1 1 d . . . . .
H94 H 0.4094 0.0688 0.6247 0.042 Uiso 1 1 calc R U . . .
C12H C 0.5922(3) -0.1234(3) 0.6772(2) 0.0516(11) Uani 1 1 d . . . . .
H95 H 0.6198 -0.0869 0.6925 0.077 Uiso 1 1 calc R U . . .
H96 H 0.6464 -0.1718 0.6567 0.077 Uiso 1 1 calc R U . . .
H97 H 0.5574 -0.1569 0.7093 0.077 Uiso 1 1 calc R U . . .
C13H C 0.5271(4) -0.0844(4) 0.5822(2) 0.0663(14) Uani 1 1 d . . . . .
H98 H 0.4744 -0.0341 0.5602 0.099 Uiso 1 1 calc R U . . .
H99 H 0.5179 -0.1469 0.5903 0.099 Uiso 1 1 calc R U . . .
H100 H 0.5923 -0.0912 0.5593 0.099 Uiso 1 1 calc R U . . .
N11H N 0.5220(2) -0.0558(2) 0.63690(15) 0.0396(7) Uani 1 1 d . . . . .
O11H O 0.44976(19) 0.05131(19) 0.69732(12) 0.0386(6) Uani 1 1 d . . . . .
O21A O 0.6982(3) 0.9075(3) 0.44868(15) 0.0618(9) Uani 1 1 d . . . . .
N21A N 0.7962(3) 0.9973(2) 0.41173(15) 0.0425(8) Uani 1 1 d . . . . .
C21A C 0.7541(3) 0.9447(3) 0.4547(2) 0.0505(10) Uani 1 1 d . . . . .
H101 H 0.7689 0.9358 0.4928 0.061 Uiso 1 1 calc R U . . .
C22A C 0.7805(4) 1.0144(4) 0.3526(2) 0.0599(12) Uani 1 1 d . . . . .
H116 H 0.8177 1.0541 0.3282 0.090 Uiso 1 1 calc R U . . .
H117 H 0.8039 0.9517 0.3397 0.090 Uiso 1 1 calc R U . . .
H118 H 0.7093 1.0491 0.3492 0.090 Uiso 1 1 calc R U . . .
C23A C 0.8567(4) 1.0432(4) 0.4238(2) 0.0638(13) Uani 1 1 d . . . . .
H119 H 0.8810 1.0782 0.3873 0.096 Uiso 1 1 calc R U . . .
H120 H 0.8165 1.0896 0.4497 0.096 Uiso 1 1 calc R U . . .
H121 H 0.9136 0.9931 0.4424 0.096 Uiso 1 1 calc R U . . .
N21B N 0.8245(4) 0.3583(3) 0.3135(3) 0.0786(18) Uani 0.936(6) 1 d . . P . .
O21B O 0.6881(3) 0.4848(3) 0.3375(2) 0.0982(17) Uani 0.936(6) 1 d . . P . .
C21B C 0.7667(5) 0.4137(5) 0.3493(4) 0.101(3) Uani 0.936(6) 1 d . . P . .
H108 H 0.7847 0.4000 0.3872 0.121 Uiso 0.936(6) 1 calc R U P . .
C22B C 0.8081(9) 0.3817(8) 0.2513(6) 0.213(8) Uani 0.936(6) 1 d . . P . .
H122 H 0.8592 0.3315 0.2308 0.320 Uiso 0.936(6) 1 calc R U P . .
H123 H 0.7419 0.3834 0.2490 0.320 Uiso 0.936(6) 1 calc R U P . .
H124 H 0.8122 0.4457 0.2334 0.320 Uiso 0.936(6) 1 calc R U P . .
C23B C 0.9111(5) 0.2749(4) 0.3258(4) 0.097(3) Uani 0.936(6) 1 d . . P . .
H125 H 0.9416 0.2458 0.2909 0.146 Uiso 0.936(6) 1 calc R U P . .
H126 H 0.9588 0.2941 0.3379 0.146 Uiso 0.936(6) 1 calc R U P . .
H127 H 0.8932 0.2270 0.3571 0.146 Uiso 0.936(6) 1 calc R U P . .
C21C C 0.4892(17) 0.6180(13) -0.0217(8) 0.192(8) Uani 0.523(7) 1 d D U P A -1
H115 H 0.4200 0.6526 -0.0241 0.230 Uiso 0.523(7) 1 calc R U P A -1
C22C C 0.6383(17) 0.486(2) -0.0028(18) 0.34(2) Uani 0.523(7) 1 d D U P A -1
H128 H 0.6640 0.4175 0.0169 0.515 Uiso 0.523(7) 1 calc R U P A -1
H129 H 0.6634 0.4905 -0.0443 0.515 Uiso 0.523(7) 1 calc R U P A -1
H130 H 0.6605 0.5251 0.0140 0.515 Uiso 0.523(7) 1 calc R U P A -1
C23C C 0.4673(15) 0.4777(15) 0.0478(8) 0.165(9) Uani 0.523(7) 1 d D U P A -1
H131 H 0.5079 0.4096 0.0622 0.248 Uiso 0.523(7) 1 calc R U P A -1
H132 H 0.4398 0.5134 0.0801 0.248 Uiso 0.523(7) 1 calc R U P A -1
H133 H 0.4126 0.4797 0.0299 0.248 Uiso 0.523(7) 1 calc R U P A -1
N21C N 0.5289(15) 0.5230(12) 0.0048(9) 0.206(10) Uani 0.523(7) 1 d D U P A -1
O21C O 0.5525(18) 0.6542(14) -0.0421(8) 0.279(10) Uani 0.523(7) 1 d D U P A -1
C21D C 0.835(4) 0.5420(15) 0.0493(12) 0.24(2) Uani 0.471(11) 1 d D U P B -2
H1 H 0.8229 0.5702 0.0102 0.284 Uiso 0.471(11) 1 calc R U P B -2
C22D C 0.8347(14) 0.4402(18) 0.1378(8) 0.168(8) Uani 0.471(11) 1 d D U P B -2
H134 H 0.8584 0.3718 0.1578 0.252 Uiso 0.471(11) 1 calc R U P B -2
H135 H 0.8607 0.4777 0.1535 0.252 Uiso 0.471(11) 1 calc R U P B -2
H136 H 0.7616 0.4678 0.1439 0.252 Uiso 0.471(11) 1 calc R U P B -2
C23D C 0.925(2) 0.3677(13) 0.0437(10) 0.095(8) Uani 0.471(11) 1 d D U P B -2
H137 H 0.9422 0.3054 0.0712 0.143 Uiso 0.471(11) 1 calc R U P B -2
H138 H 0.8851 0.3676 0.0161 0.143 Uiso 0.471(11) 1 calc R U P B -2
H139 H 0.9867 0.3762 0.0225 0.143 Uiso 0.471(11) 1 calc R U P B -2
N21D N 0.8703(10) 0.4453(11) 0.0742(7) 0.089(5) Uani 0.471(11) 1 d D U P B -2
O21D O 0.8211(15) 0.5848(13) 0.0910(10) 0.201(8) Uani 0.471(11) 1 d D U P B -2
C21E C 0.8469(15) 0.5319(12) 0.0561(11) 0.135(9) Uani 0.483(11) 1 d D U P C -3
H8 H 0.7887 0.5885 0.0609 0.162 Uiso 0.483(11) 1 calc R U P C -3
C22E C 0.9207(13) 0.3614(12) 0.0502(9) 0.070(6) Uani 0.483(11) 1 d D U P C -3
H140 H 0.8988 0.3068 0.0550 0.105 Uiso 0.483(11) 1 calc R U P C -3
H141 H 0.9541 0.3728 0.0106 0.105 Uiso 0.483(11) 1 calc R U P C -3
H142 H 0.9671 0.3457 0.0780 0.105 Uiso 0.483(11) 1 calc R U P C -3
C23E C 0.7369(11) 0.4454(13) 0.0626(15) 0.218(15) Uani 0.483(11) 1 d D U P C -3
H143 H 0.7451 0.3771 0.0660 0.326 Uiso 0.483(11) 1 calc R U P C -3
H144 H 0.6924 0.4713 0.0963 0.326 Uiso 0.483(11) 1 calc R U P C -3
H145 H 0.7081 0.4841 0.0270 0.326 Uiso 0.483(11) 1 calc R U P C -3
N21E N 0.8327(10) 0.4510(8) 0.0606(6) 0.082(4) Uani 0.483(11) 1 d D U P C -3
O21E O 0.9184(12) 0.5420(12) 0.0474(12) 0.228(12) Uani 0.483(11) 1 d D U P C -3

loop_
_atom_site_aniso_label
_atom_site_aniso_U_11
_atom_site_aniso_U_22
_atom_site_aniso_U_33
_atom_site_aniso_U_23
_atom_site_aniso_U_13
_atom_site_aniso_U_12
C1 0.0263(16) 0.0298(18) 0.0198(15) 0.0070(13) -0.0087(13) -0.0134(14)
C2 0.0291(17) 0.0256(17) 0.0272(17) 0.0027(14) -0.0126(14) -0.0089(14)
C3 0.0259(17) 0.037(2) 0.0271(17) -0.0005(15) -0.0011(14) -0.0120(15)
C4 0.0291(17) 0.0362(19) 0.0223(16) 0.0039(14) -0.0065(13) -0.0173(15)
C5 0.035(2) 0.048(2) 0.033(2) 0.0005(17) -0.0008(16) -0.0218(18)
C6 0.044(2) 0.048(2) 0.039(2) 0.0123(18) -0.0054(18) -0.030(2)
C7 0.046(2) 0.032(2) 0.043(2) 0.0087(17) -0.0121(18) -0.0202(17)
C8 0.0327(19) 0.0335(19) 0.0313(19) 0.0026(15) -0.0086(15) -0.0136(15)
C9 0.0312(17) 0.0316(18) 0.0197(15) 0.0050(13) -0.0097(13) -0.0165(15)
C10 0.0257(16) 0.0288(17) 0.0151(14) 0.0035(12) -0.0065(12) -0.0116(13)
C11 0.0272(17) 0.0257(17) 0.0236(16) 0.0036(13) -0.0050(13) -0.0124(14)
C12 0.0270(16) 0.0267(17) 0.0212(16) 0.0033(13) -0.0036(13) -0.0132(14)
C13 0.0314(18) 0.0324(18) 0.0204(16) 0.0021(14) -0.0024(13) -0.0144(15)
C14 0.0291(18) 0.040(2) 0.0284(18) -0.0043(16) 0.0007(15) -0.0072(16)
C15 0.0269(18) 0.040(2) 0.0306(18) 0.0012(16) -0.0070(14) -0.0105(15)
C16 0.0268(19) 0.060(3) 0.040(2) -0.006(2) -0.0059(17) -0.0035(18)
C17 0.033(2) 0.059(3) 0.043(2) 0.001(2) -0.0168(18) -0.0088(19)
C18 0.043(2) 0.048(2) 0.0271(18) 0.0042(17) -0.0143(16) -0.0172(18)
C19 0.0329(18) 0.0362(19) 0.0265(17) 0.0016(15) -0.0055(14) -0.0147(15)
C20 0.0297(17) 0.0305(18) 0.0205(16) 0.0051(13) -0.0051(13) -0.0149(14)
C21 0.0270(16) 0.0227(16) 0.0199(15) -0.0029(12) -0.0005(12) -0.0117(13)
C22 0.0247(16) 0.0274(17) 0.0193(15) -0.0048(13) -0.0016(12) -0.0119(13)
C23 0.0306(17) 0.0226(16) 0.0198(15) -0.0011(13) -0.0019(13) -0.0106(13)
C24 0.0305(18) 0.0282(18) 0.0306(18) -0.0017(14) -0.0012(14) -0.0166(14)
C25 0.0269(17) 0.0299(18) 0.0299(18) -0.0010(14) -0.0045(14) -0.0134(14)
C26 0.039(2) 0.048(2) 0.047(2) 0.0042(19) -0.0144(18) -0.0264(19)
C27 0.045(2) 0.062(3) 0.053(3) 0.012(2) -0.029(2) -0.029(2)
C28 0.047(2) 0.055(3) 0.042(2) 0.017(2) -0.0244(19) -0.023(2)
C29 0.0354(19) 0.035(2) 0.0330(19) 0.0074(15) -0.0116(15) -0.0183(16)
C30 0.0264(16) 0.0255(17) 0.0239(16) -0.0005(13) -0.0047(13) -0.0100(13)
C31 0.0291(17) 0.0287(17) 0.0187(15) 0.0021(13) -0.0066(13) -0.0139(14)
C32 0.0332(18) 0.0315(18) 0.0180(15) 0.0016(13) -0.0067(13) -0.0156(15)
C33 0.042(2) 0.0322(18) 0.0228(16) 0.0027(14) -0.0086(15) -0.0224(16)
C34 0.0381(19) 0.0354(19) 0.0262(17) 0.0043(15) -0.0045(15) -0.0235(16)
C35 0.0291(17) 0.0339(19) 0.0254(17) 0.0035(14) -0.0073(14) -0.0148(15)
C36 0.0337(19) 0.044(2) 0.0306(19) 0.0005(16) 0.0006(15) -0.0197(17)
C37 0.036(2) 0.053(3) 0.037(2) -0.0077(19) 0.0102(17) -0.0158(19)
C38 0.043(2) 0.045(2) 0.043(2) -0.0152(19) 0.0066(18) -0.0161(19)
C39 0.036(2) 0.036(2) 0.037(2) -0.0079(16) 0.0016(16) -0.0157(16)
C40 0.0286(17) 0.0296(18) 0.0208(16) 0.0006(13) -0.0036(13) -0.0122(14)
C41 0.0310(17) 0.0210(16) 0.0227(16) 0.0042(12) -0.0094(13) -0.0134(13)
C42 0.0365(18) 0.0226(16) 0.0275(17) 0.0029(13) -0.0130(14) -0.0155(14)
C43 0.044(2) 0.0276(18) 0.0259(17) 0.0056(14) -0.0138(15) -0.0189(16)
C44 0.046(2) 0.038(2) 0.0315(19) 0.0110(16) -0.0236(17) -0.0198(17)
C45 0.0326(19) 0.038(2) 0.0343(19) 0.0072(16) -0.0134(15) -0.0174(16)
C46 0.031(2) 0.052(2) 0.044(2) 0.0035(19) -0.0140(17) -0.0106(18)
C47 0.028(2) 0.060(3) 0.056(3) 0.001(2) -0.0100(19) -0.0069(19)
C48 0.033(2) 0.057(3) 0.043(2) -0.009(2) 0.0007(17) -0.0107(19)
C49 0.0288(18) 0.039(2) 0.037(2) -0.0037(16) -0.0053(15) -0.0121(16)
C50 0.0266(16) 0.0265(17) 0.0274(17) 0.0051(14) -0.0082(13) -0.0128(14)
C51 0.0241(16) 0.0215(16) 0.0225(16) -0.0009(12) -0.0065(13) -0.0074(13)
C52 0.0250(16) 0.0280(17) 0.0258(16) -0.0017(13) -0.0073(13) -0.0115(14)
C53 0.0303(17) 0.0268(17) 0.0255(17) 0.0032(14) -0.0096(14) -0.0096(14)
C54 0.0351(19) 0.036(2) 0.0317(18) 0.0002(15) -0.0167(15) -0.0125(16)
C55 0.0322(18) 0.0303(18) 0.0324(18) -0.0050(15) -0.0079(15) -0.0138(15)
C56 0.038(2) 0.042(2) 0.042(2) -0.0109(18) -0.0132(17) -0.0174(17)
C57 0.044(2) 0.040(2) 0.050(2) -0.0104(19) -0.0053(18) -0.0249(18)
C58 0.045(2) 0.0262(18) 0.039(2) -0.0014(15) -0.0035(17) -0.0187(16)
C59 0.0324(18) 0.0268(17) 0.0280(17) -0.0012(14) -0.0040(14) -0.0138(14)
C60 0.0257(16) 0.0260(17) 0.0241(16) -0.0046(13) -0.0009(13) -0.0120(13)
O1 0.0275(12) 0.0247(12) 0.0293(12) 0.0058(10) -0.0049(10) -0.0115(10)
O2 0.0328(13) 0.0260(12) 0.0349(13) 0.0022(10) -0.0042(10) -0.0095(10)
O3 0.0301(12) 0.0284(12) 0.0175(11) 0.0031(9) -0.0062(9) -0.0086(10)
O4 0.0353(13) 0.0380(14) 0.0208(12) -0.0018(10) -0.0045(10) -0.0106(11)
O5 0.0379(13) 0.0343(13) 0.0183(11) 0.0039(10) -0.0088(10) -0.0203(11)
O6 0.0403(14) 0.0303(13) 0.0227(12) 0.0061(10) -0.0070(10) -0.0198(11)
O7 0.0473(15) 0.0345(13) 0.0225(12) -0.0065(10) 0.0046(10) -0.0254(12)
O8 0.0555(16) 0.0330(13) 0.0291(13) -0.0043(11) 0.0014(12) -0.0291(12)
O9 0.0357(13) 0.0280(12) 0.0261(12) -0.0047(10) -0.0072(10) -0.0106(10)
O10 0.0537(16) 0.0361(14) 0.0228(12) 0.0004(10) -0.0127(11) -0.0195(12)
O11 0.0370(13) 0.0242(12) 0.0308(13) 0.0048(10) -0.0151(10) -0.0156(10)
O12 0.0420(14) 0.0283(13) 0.0337(13) 0.0101(10) -0.0203(11) -0.0162(11)
B1 0.031(2) 0.030(2) 0.029(2) 0.0043(16) -0.0096(16) -0.0124(17)
B2 0.035(2) 0.029(2) 0.0220(18) 0.0030(15) -0.0050(16) -0.0137(17)
B3 0.049(2) 0.031(2) 0.0246(19) -0.0022(16) -0.0036(18) -0.0217(19)
Yb1 0.02306(8) 0.03550(9) 0.02434(8) 0.00272(6) -0.00747(6) -0.01277(6)
C11A 0.0255(17) 0.0315(18) 0.0274(17) 0.0002(14) -0.0031(14) -0.0102(14)
C12A 0.047(2) 0.051(3) 0.072(3) 0.027(2) -0.025(2) -0.031(2)
C13A 0.0300(19) 0.044(2) 0.040(2) 0.0022(17) -0.0111(16) -0.0175(16)
N11A 0.0267(15) 0.0313(16) 0.0342(16) 0.0048(13) -0.0094(12) -0.0131(12)
O11A 0.0289(13) 0.0418(14) 0.0321(13) 0.0004(11) -0.0078(10) -0.0180(11)
C11B 0.041(2) 0.036(2) 0.0331(19) -0.0001(16) -0.0132(16) -0.0135(17)
C12B 0.091(4) 0.093(4) 0.048(3) 0.021(3) -0.038(3) -0.062(3)
C13B 0.098(4) 0.054(3) 0.047(3) 0.018(2) -0.031(3) -0.047(3)
N11B 0.053(2) 0.0378(17) 0.0279(16) 0.0050(13) -0.0129(14) -0.0216(15)
O11B 0.0350(13) 0.0418(14) 0.0246(12) 0.0045(11) -0.0081(10) -0.0174(11)
C11C 0.0335(19) 0.047(2) 0.0276(18) 0.0037(16) -0.0110(15) -0.0208(17)
C12C 0.073(3) 0.069(3) 0.039(2) 0.008(2) 0.000(2) -0.046(3)
C13C 0.041(2) 0.079(3) 0.038(2) -0.003(2) -0.0003(19) -0.013(2)
N11C 0.0345(17) 0.056(2) 0.0257(15) 0.0043(14) -0.0045(13) -0.0226(15)
O11C 0.0319(13) 0.0494(16) 0.0247(12) 0.0038(11) -0.0047(11) -0.0192(12)
C11D 0.035(2) 0.046(2) 0.043(2) -0.0003(19) -0.0095(17) -0.0112(18)
C12D 0.097(4) 0.095(4) 0.065(4) -0.003(3) -0.040(3) -0.046(4)
C13D 0.082(4) 0.073(4) 0.121(5) -0.017(4) -0.021(4) -0.047(3)
N11D 0.0407(19) 0.047(2) 0.070(3) -0.0168(19) -0.0135(18) -0.0164(16)
O11D 0.0381(15) 0.0470(17) 0.0461(16) -0.0097(13) -0.0086(12) -0.0188(13)
C11E 0.0342(19) 0.041(2) 0.0326(19) 0.0004(17) -0.0096(16) -0.0144(17)
C12E 0.033(2) 0.042(2) 0.058(3) 0.001(2) -0.0178(19) -0.0083(17)
C13E 0.055(3) 0.039(2) 0.046(2) 0.0036(19) -0.014(2) -0.016(2)
N11E 0.0349(16) 0.0339(16) 0.0299(16) 0.0001(13) -0.0105(13) -0.0080(13)
O11E 0.0327(13) 0.0417(15) 0.0364(14) 0.0080(12) -0.0134(11) -0.0150(11)
C11F 0.037(2) 0.034(2) 0.0326(19) 0.0011(16) -0.0078(16) -0.0113(16)
C12F 0.074(4) 0.165(8) 0.064(4) -0.016(4) 0.002(3) 0.052(5)
C13F 0.048(3) 0.051(3) 0.076(3) 0.011(2) -0.030(2) -0.010(2)
N11F 0.0324(17) 0.0380(18) 0.047(2) -0.0004(15) -0.0125(15) -0.0070(14)
O11F 0.0348(14) 0.0439(15) 0.0350(14) -0.0013(12) -0.0117(11) -0.0054(12)
C11G 0.036(2) 0.053(2) 0.0322(19) -0.0074(17) -0.0036(16) -0.0255(18)
C12G 0.050(3) 0.058(3) 0.046(2) 0.005(2) -0.020(2) -0.018(2)
C13G 0.033(2) 0.066(3) 0.063(3) -0.017(2) -0.0041(19) -0.025(2)
N11G 0.0306(16) 0.0441(18) 0.0364(17) -0.0030(14) -0.0084(13) -0.0189(14)
O11G 0.0299(13) 0.0605(17) 0.0374(14) -0.0080(13) -0.0057(11) -0.0237(13)
C11H 0.0318(19) 0.035(2) 0.039(2) 0.0025(16) -0.0060(16) -0.0173(16)
C12H 0.040(2) 0.030(2) 0.077(3) 0.006(2) -0.012(2) -0.0110(18)
C13H 0.093(4) 0.052(3) 0.050(3) -0.014(2) 0.005(3) -0.027(3)
N11H 0.0389(18) 0.0317(17) 0.0466(19) -0.0034(14) -0.0014(15) -0.0156(14)
O11H 0.0361(14) 0.0366(14) 0.0426(15) -0.0023(12) -0.0123(12) -0.0123(11)
O21A 0.071(2) 0.069(2) 0.060(2) -0.0002(17) -0.0155(17) -0.0437(19)
N21A 0.0428(19) 0.0407(19) 0.047(2) -0.0078(16) -0.0079(15) -0.0171(15)
C21A 0.056(3) 0.055(3) 0.044(2) -0.006(2) -0.012(2) -0.024(2)
C22A 0.079(3) 0.053(3) 0.049(3) 0.003(2) -0.021(2) -0.026(3)
C23A 0.072(3) 0.074(3) 0.060(3) -0.003(3) -0.013(3) -0.044(3)
N21B 0.064(3) 0.036(2) 0.140(5) -0.015(3) -0.046(3) -0.006(2)
O21B 0.062(3) 0.069(3) 0.131(4) 0.014(3) -0.012(3) -0.010(2)
C21B 0.066(4) 0.067(4) 0.127(6) 0.039(4) 0.012(4) -0.029(4)
C22B 0.219(13) 0.153(10) 0.250(15) -0.133(10) -0.149(12) 0.065(9)
C23B 0.073(4) 0.048(3) 0.143(7) 0.000(4) -0.005(4) -0.008(3)
C21C 0.319(19) 0.118(10) 0.104(12) -0.022(9) 0.069(12) -0.093(11)
C22C 0.242(16) 0.24(3) 0.42(5) 0.01(3) 0.102(15) -0.074(13)
C23C 0.184(16) 0.141(14) 0.118(14) 0.040(12) 0.010(13) -0.058(13)
N21C 0.238(16) 0.126(10) 0.192(16) -0.022(10) 0.104(14) -0.077(10)
O21C 0.46(2) 0.243(16) 0.158(14) -0.074(12) 0.141(15) -0.225(17)
C21D 0.36(5) 0.104(12) 0.186(15) -0.024(8) -0.045(15) -0.019(10)
C22D 0.110(13) 0.26(2) 0.129(10) -0.005(9) -0.047(8) -0.060(14)
C23D 0.116(16) 0.072(9) 0.065(9) 0.030(6) -0.018(8) -0.024(8)
N21D 0.058(7) 0.091(9) 0.115(9) -0.016(6) -0.033(7) -0.013(6)
O21D 0.189(18) 0.158(12) 0.249(18) -0.088(12) -0.002(15) -0.042(11)
C21E 0.132(11) 0.064(8) 0.21(2) -0.069(10) 0.062(11) -0.056(8)
C22E 0.073(8) 0.075(8) 0.090(13) -0.046(9) -0.007(7) -0.041(6)
C23E 0.087(9) 0.082(11) 0.47(5) -0.079(18) 0.014(11) -0.028(8)
N21E 0.102(8) 0.056(6) 0.083(9) -0.022(5) 0.034(7) -0.043(6)
O21E 0.163(12) 0.137(12) 0.41(3) -0.096(15) 0.047(13) -0.092(10)

loop_
_atom_type_symbol
_atom_type_description
_atom_type_scat_dispersion_real
_atom_type_scat_dispersion_imag
_atom_type_scat_source
C C 0.0033 0.0016 'International Tables Vol C Tables 4.2.6.8 and 6.1.1.4'
H H 0.0000 0.0000 'International Tables Vol C Tables 4.2.6.8 and 6.1.1.4'
B B 0.0013 0.0007 'International Tables Vol C Tables 4.2.6.8 and 6.1.1.4'
N N 0.0061 0.0033 'International Tables Vol C Tables 4.2.6.8 and 6.1.1.4'
O O 0.0106 0.0060 'International Tables Vol C Tables 4.2.6.8 and 6.1.1.4'
Yb Yb -0.3850 5.5486 'International Tables Vol C Tables 4.2.6.8 and 6.1.1.4'

loop_
_geom_angle_atom_site_label_1
_geom_angle_atom_site_label_2
_geom_angle_atom_site_label_3
_geom_angle
O1 C1 C10 128.2(3)
O1 C1 C2 109.3(3)
C10 C1 C2 122.5(3)
O2 C2 C3 127.7(3)
O2 C2 C1 110.3(3)
C3 C2 C1 122.0(3)
C2 C3 C4 118.2(3)
C2 C3 H15 120.9
C4 C3 H15 120.9
C5 C4 C3 121.0(3)
C5 C4 C9 118.7(3)
C3 C4 C9 120.3(3)
C6 C5 C4 121.9(4)
C6 C5 H16 119.1
C4 C5 H16 119.1
C5 C6 C7 119.3(3)
C5 C6 H17 120.3
C7 C6 H17 120.3
C8 C7 C6 120.8(4)
C8 C7 H18 119.6
C6 C7 H18 119.6
C7 C8 C9 121.2(3)
C7 C8 H19 119.4
C9 C8 H19 119.4
C8 C9 C4 118.1(3)
C8 C9 C10 121.5(3)
C4 C9 C10 120.4(3)
C1 C10 C9 116.5(3)
C1 C10 C11 124.0(3)
C9 C10 C11 119.5(3)
C12 C11 C20 116.6(3)
C12 C11 C10 121.8(3)
C20 C11 C10 121.4(3)
O3 C12 C11 127.8(3)
O3 C12 C13 110.0(3)
C11 C12 C13 122.1(3)
C14 C13 O4 127.8(3)
C14 C13 C12 122.1(3)
O4 C13 C12 110.1(3)
C13 C14 C15 118.4(3)
C13 C14 H20 120.8
C15 C14 H20 120.8
C20 C15 C16 118.1(3)
C20 C15 C14 120.0(3)
C16 C15 C14 121.9(3)
C17 C16 C15 121.8(4)
C17 C16 H21 119.1
C15 C16 H21 119.1
C16 C17 C18 120.2(4)
C16 C17 H22 119.9
C18 C17 H22 119.9
C19 C18 C17 120.1(4)
C19 C18 H23 120.0
C17 C18 H23 120.0
C18 C19 C20 121.3(3)
C18 C19 H24 119.3
C20 C19 H24 119.3
C19 C20 C15 118.5(3)
C19 C20 C11 121.1(3)
C15 C20 C11 120.4(3)
C22 C21 C30 116.6(3)
C22 C21 C31 123.1(3)
C30 C21 C31 120.3(3)
O5 C22 C21 128.1(3)
O5 C22 C23 109.2(3)
C21 C22 C23 122.7(3)
O6 C23 C24 127.9(3)
O6 C23 C22 110.5(3)
C24 C23 C22 121.5(3)
C23 C24 C25 118.3(3)
C23 C24 H25 120.8
C25 C24 H25 120.8
C24 C25 C26 121.5(3)
C24 C25 C30 120.3(3)
C26 C25 C30 118.1(3)
C27 C26 C25 121.6(3)
C27 C26 H26 119.2
C25 C26 H26 119.2
C26 C27 C28 120.3(4)
C26 C27 H27 119.9
C28 C27 H27 119.9
C29 C28 C27 119.9(4)
C29 C28 H28 120.1
C27 C28 H28 120.1
C28 C29 C30 121.7(3)
C28 C29 H29 119.1
C30 C29 H29 119.1
C29 C30 C25 118.4(3)
C29 C30 C21 121.3(3)
C25 C30 C21 120.2(3)
C32 C31 C40 116.5(3)
C32 C31 C21 121.8(3)
C40 C31 C21 121.6(3)
O7 C32 C31 126.8(3)
O7 C32 C33 109.9(3)
C31 C32 C33 123.3(3)
C34 C33 O8 128.6(3)
C34 C33 C32 121.6(3)
O8 C33 C32 109.8(3)
C33 C34 C35 117.9(3)
C33 C34 H30 121.0
C35 C34 H30 121.0
C36 C35 C34 121.2(3)
C36 C35 C40 118.4(3)
C34 C35 C40 120.4(3)
C37 C36 C35 121.5(3)
C37 C36 H31 119.3
C35 C36 H31 119.3
C36 C37 C38 120.0(3)
C36 C37 H32 120.0
C38 C37 H32 120.0
C39 C38 C37 119.7(4)
C39 C38 H33 120.2
C37 C38 H33 120.2
C38 C39 C40 122.2(3)
C38 C39 H34 118.9
C40 C39 H34 118.9
C39 C40 C35 118.2(3)
C39 C40 C31 121.6(3)
C35 C40 C31 120.2(3)
C42 C41 C50 116.9(3)
C42 C41 C51 123.1(3)
C50 C41 C51 120.0(3)
O9 C42 C41 127.9(3)
O9 C42 C43 109.7(3)
C41 C42 C43 122.4(3)
O10 C43 C44 128.3(3)
O10 C43 C42 110.1(3)
C44 C43 C42 121.6(3)
C43 C44 C45 118.6(3)
C43 C44 H35 120.7
C45 C44 H35 120.7
C46 C45 C44 121.0(3)
C46 C45 C50 118.8(4)
C44 C45 C50 120.2(3)
C47 C46 C45 121.7(4)
C47 C46 H36 119.1
C45 C46 H36 119.1
C46 C47 C48 119.9(4)
C46 C47 H37 120.1
C48 C47 H37 120.1
C49 C48 C47 120.0(4)
C49 C48 H38 120.0
C47 C48 H38 120.0
C48 C49 C50 121.1(4)
C48 C49 H39 119.4
C50 C49 H39 119.4
C49 C50 C45 118.4(3)
C49 C50 C41 121.3(3)
C45 C50 C41 120.3(3)
C52 C51 C60 117.3(3)
C52 C51 C41 122.4(3)
C60 C51 C41 120.2(3)
O11 C52 C51 128.2(3)
O11 C52 C53 109.6(3)
C51 C52 C53 122.1(3)
O12 C53 C54 127.9(3)
O12 C53 C52 110.2(3)
C54 C53 C52 121.9(3)
C53 C54 C55 118.4(3)
C53 C54 H40 120.8
C55 C54 H40 120.8
C56 C55 C60 118.8(3)
C56 C55 C54 121.3(3)
C60 C55 C54 119.9(3)
C57 C56 C55 121.4(3)
C57 C56 H41 119.3
C55 C56 H41 119.3
C56 C57 C58 120.1(3)
C56 C57 H42 119.9
C58 C57 H42 119.9
C59 C58 C57 119.9(3)
C59 C58 H43 120.1
C57 C58 H43 120.1
C58 C59 C60 121.9(3)
C58 C59 H44 119.0
C60 C59 H44 119.0
C59 C60 C55 117.9(3)
C59 C60 C51 121.8(3)
C55 C60 C51 120.2(3)
C1 O1 B1 108.1(3)
C2 O2 B1 107.5(3)
C12 O3 B2 107.8(3)
C13 O4 B2 107.4(3)
C22 O5 B2 107.8(2)
C23 O6 B2 107.5(2)
C32 O7 B3 106.9(3)
C33 O8 B3 106.9(3)
C42 O9 B3 107.6(3)
C43 O10 B3 107.7(3)
C52 O11 B1 108.3(3)
C53 O12 B1 107.6(3)
O1 B1 O2 104.7(3)
O1 B1 O11 113.5(3)
O2 B1 O11 111.6(3)
O1 B1 O12 111.8(3)
O2 B1 O12 111.0(3)
O11 B1 O12 104.3(3)
O6 B2 O4 115.1(3)
O6 B2 O5 104.7(3)
O4 B2 O5 109.1(3)
O6 B2 O3 109.5(3)
O4 B2 O3 104.4(3)
O5 B2 O3 114.3(3)
O8 B3 O7 105.1(3)
O8 B3 O9 113.2(3)
O7 B3 O9 112.8(3)
O8 B3 O10 112.5(3)
O7 B3 O10 109.0(3)
O9 B3 O10 104.3(3)
O11H Yb1 O11A 85.70(9)
O11H Yb1 O11C 107.56(10)
O11A Yb1 O11C 141.84(9)
O11H Yb1 O11E 71.36(9)
O11A Yb1 O11E 77.35(9)
O11C Yb1 O11E 73.72(9)
O11H Yb1 O11F 145.59(9)
O11A Yb1 O11F 108.85(9)
O11C Yb1 O11F 80.49(9)
O11E Yb1 O11F 141.18(9)
O11H Yb1 O11G 75.17(9)
O11A Yb1 O11G 144.14(9)
O11C Yb1 O11G 73.72(9)
O11E Yb1 O11G 122.50(9)
O11F Yb1 O11G 75.33(10)
O11H Yb1 O11B 79.11(9)
O11A Yb1 O11B 72.51(8)
O11C Yb1 O11B 144.11(8)
O11E Yb1 O11B 138.95(9)
O11F Yb1 O11B 76.17(9)
O11G Yb1 O11B 74.23(9)
O11H Yb1 O11D 142.38(9)
O11A Yb1 O11D 73.68(9)
O11C Yb1 O11D 74.63(9)
O11E Yb1 O11D 73.57(10)
O11F Yb1 O11D 71.90(9)
O11G Yb1 O11D 137.38(9)
O11B Yb1 O11D 121.79(9)
O11A C11A N11A 123.8(3)
O11A C11A H45 118.1
N11A C11A H45 118.1
N11A C12A H46 109.5
N11A C12A H47 109.5
H46 C12A H47 109.5
N11A C12A H48 109.5
H46 C12A H48 109.5
H47 C12A H48 109.5
N11A C13A H49 109.5
N11A C13A H50 109.5
H49 C13A H50 109.5
N11A C13A H51 109.5
H49 C13A H51 109.5
H50 C13A H51 109.5
C11A N11A C12A 119.9(3)
C11A N11A C13A 121.2(3)
C12A N11A C13A 118.9(3)
C11A O11A Yb1 129.5(2)
O11B C11B N11B 124.7(4)
O11B C11B H52 117.6
N11B C11B H52 117.6
N11B C12B H53 109.5
N11B C12B H54 109.5
H53 C12B H54 109.5
N11B C12B H55 109.5
H53 C12B H55 109.5
H54 C12B H55 109.5
N11B C13B H56 109.5
N11B C13B H57 109.5
H56 C13B H57 109.5
N11B C13B H58 109.5
H56 C13B H58 109.5
H57 C13B H58 109.5
C11B N11B C12B 121.2(3)
C11B N11B C13B 120.9(3)
C12B N11B C13B 117.9(3)
C11B O11B Yb1 131.1(2)
O11C C11C N11C 123.9(4)
O11C C11C H59 118.1
N11C C11C H59 118.1
N11C C12C H60 109.5
N11C C12C H61 109.5
H60 C12C H61 109.5
N11C C12C H62 109.5
H60 C12C H62 109.5
H61 C12C H62 109.5
N11C C13C H63 109.5
N11C C13C H64 109.5
H63 C13C H64 109.5
N11C C13C H65 109.5
H63 C13C H65 109.5
H64 C13C H65 109.5
C11C N11C C12C 121.6(4)
C11C N11C C13C 121.5(4)
C12C N11C C13C 117.0(3)
C11C O11C Yb1 128.5(2)
O11D C11D N11D 123.7(4)
O11D C11D H66 118.2
N11D C11D H66 118.2
N11D C12D H67 109.5
N11D C12D H68 109.5
H67 C12D H68 109.5
N11D C12D H69 109.5
H67 C12D H69 109.5
H68 C12D H69 109.5
N11D C13D H70 109.5
N11D C13D H71 109.5
H70 C13D H71 109.5
N11D C13D H72 109.5
H70 C13D H72 109.5
H71 C13D H72 109.5
C11D N11D C12D 120.3(4)
C11D N11D C13D 120.9(4)
C12D N11D C13D 118.4(4)
C11D O11D Yb1 131.5(3)
O11E C11E N11E 123.0(3)
O11E C11E H73 118.5
N11E C11E H73 118.5
N11E C12E H74 109.5
N11E C12E H75 109.5
H74 C12E H75 109.5
N11E C12E H76 109.5
H74 C12E H76 109.5
H75 C12E H76 109.5
N11E C13E H77 109.5
N11E C13E H78 109.5
H77 C13E H78 109.5
N11E C13E H79 109.5
H77 C13E H79 109.5
H78 C13E H79 109.5
C11E N11E C13E 122.5(3)
C11E N11E C12E 118.6(3)
C13E N11E C12E 118.9(3)
C11E O11E Yb1 132.0(2)
O11F C11F N11F 125.7(4)
O11F C11F H80 117.2
N11F C11F H80 117.2
N11F C12F H81 109.5
N11F C12F H82 109.5
H81 C12F H82 109.5
N11F C12F H83 109.5
H81 C12F H83 109.5
H82 C12F H83 109.5
N11F C13F H84 109.5
N11F C13F H85 109.5
H84 C13F H85 109.5
N11F C13F H86 109.5
H84 C13F H86 109.5
H85 C13F H86 109.5
C11F N11F C13F 123.8(4)
C11F N11F C12F 119.8(4)
C13F N11F C12F 116.4(4)
C11F O11F Yb1 135.2(3)
O11G C11G N11G 125.4(4)
O11G C11G H87 117.3
N11G C11G H87 117.3
N11G C12G H88 109.5
N11G C12G H89 109.5
H88 C12G H89 109.5
N11G C12G H90 109.5
H88 C12G H90 109.5
H89 C12G H90 109.5
N11G C13G H91 109.5
N11G C13G H92 109.5
H91 C13G H92 109.5
N11G C13G H93 109.5
H91 C13G H93 109.5
H92 C13G H93 109.5
C11G N11G C12G 121.5(3)
C11G N11G C13G 121.9(3)
C12G N11G C13G 116.6(3)
C11G O11G Yb1 131.8(2)
O11H C11H N11H 122.7(4)
O11H C11H H94 118.6
N11H C11H H94 118.6
N11H C12H H95 109.5
N11H C12H H96 109.5
H95 C12H H96 109.5
N11H C12H H97 109.5
H95 C12H H97 109.5
H96 C12H H97 109.5
N11H C13H H98 109.5
N11H C13H H99 109.5
H98 C13H H99 109.5
N11H C13H H100 109.5
H98 C13H H100 109.5
H99 C13H H100 109.5
C11H N11H C12H 120.0(4)
C11H N11H C13H 122.0(4)
C12H N11H C13H 117.9(4)
C11H O11H Yb1 135.3(2)
C21A N21A C22A 122.3(4)
C21A N21A C23A 121.0(4)
C22A N21A C23A 116.6(4)
O21A C21A N21A 125.3(4)
O21A C21A H101 117.4
N21A C21A H101 117.4
N21A C22A H116 109.5
N21A C22A H117 109.5
H116 C22A H117 109.5
N21A C22A H118 109.5
H116 C22A H118 109.5
H117 C22A H118 109.5
N21A C23A H119 109.5
N21A C23A H120 109.5
H119 C23A H120 109.5
N21A C23A H121 109.5
H119 C23A H121 109.5
H120 C23A H121 109.5
C21B N21B C23B 125.8(7)
C21B N21B C22B 121.2(6)
C23B N21B C22B 112.9(7)
O21B C21B N21B 124.0(8)
O21B C21B H108 118.0
N21B C21B H108 118.0
N21B C22B H122 109.5
N21B C22B H123 109.5
H122 C22B H123 109.5
N21B C22B H124 109.5
H122 C22B H124 109.5
H123 C22B H124 109.5
N21B C23B H125 109.5
N21B C23B H126 109.5
H125 C23B H126 109.5
N21B C23B H127 109.5
H125 C23B H127 109.5
H126 C23B H127 109.5
O21C C21C N21C 112.7(19)
O21C C21C H115 123.7
N21C C21C H115 123.7
N21C C22C H128 109.5
N21C C22C H129 109.5
H128 C22C H129 109.5
N21C C22C H130 109.5
H128 C22C H130 109.5
H129 C22C H130 109.5
N21C C23C H131 109.5
N21C C23C H132 109.5
H131 C23C H132 109.5
N21C C23C H133 109.5
H131 C23C H133 109.5
H132 C23C H133 109.5
C21C N21C C23C 120.6(16)
C21C N21C C22C 111.8(16)
C23C N21C C22C 125.4(19)
O21D C21D N21D 103.2(19)
O21D C21D H1 128.4
N21D C21D H1 128.4
N21D C22D H134 109.5
N21D C22D H135 109.5
H134 C22D H135 109.5
N21D C22D H136 109.5
H134 C22D H136 109.5
H135 C22D H136 109.5
N21D C23D H137 109.5
N21D C23D H138 109.5
H137 C23D H138 109.5
N21D C23D H139 109.5
H137 C23D H139 109.5
H138 C23D H139 109.5
C21D N21D C23D 125.1(18)
C21D N21D C22D 106.3(17)
C23D N21D C22D 128.6(16)
O21E C21E N21E 127.3(19)
O21E C21E H8 116.3
N21E C21E H8 116.3
N21E C22E H140 109.5
N21E C22E H141 109.5
H140 C22E H141 109.5
N21E C22E H142 109.5
H140 C22E H142 109.5
H141 C22E H142 109.5
N21E C23E H143 109.5
N21E C23E H144 109.5
H143 C23E H144 109.5
N21E C23E H145 109.5
H143 C23E H145 109.5
H144 C23E H145 109.5
C21E N21E C23E 124.5(15)
C21E N21E C22E 118.5(14)
C23E N21E C22E 115.6(11)

loop_
_geom_bond_atom_site_label_1
_geom_bond_atom_site_label_2
_geom_bond_distance
C1 O1 1.357(4)
C1 C10 1.363(5)
C1 C2 1.426(5)
C2 O2 1.352(4)
C2 C3 1.355(5)
C3 C4 1.422(5)
C3 H15 0.9500
C4 C5 1.419(5)
C4 C9 1.425(5)
C5 C6 1.365(6)
C5 H16 0.9500
C6 C7 1.404(6)
C6 H17 0.9500
C7 C8 1.373(5)
C7 H18 0.9500
C8 C9 1.418(5)
C8 H19 0.9500
C9 C10 1.452(4)
C10 C11 1.492(5)
C11 C12 1.371(4)
C11 C20 1.449(4)
C12 O3 1.349(4)
C12 C13 1.418(5)
C13 C14 1.351(5)
C13 O4 1.359(4)
C14 C15 1.425(5)
C14 H20 0.9500
C15 C20 1.421(5)
C15 C16 1.421(5)
C16 C17 1.359(6)
C16 H21 0.9500
C17 C18 1.390(6)
C17 H22 0.9500
C18 C19 1.378(5)
C18 H23 0.9500
C19 C20 1.412(5)
C19 H24 0.9500
C21 C22 1.362(4)
C21 C30 1.441(4)
C21 C31 1.489(4)
C22 O5 1.354(4)
C22 C23 1.426(4)
C23 O6 1.350(4)
C23 C24 1.355(5)
C24 C25 1.417(5)
C24 H25 0.9500
C25 C26 1.421(5)
C25 C30 1.431(4)
C26 C27 1.365(6)
C26 H26 0.9500
C27 C28 1.400(6)
C27 H27 0.9500
C28 C29 1.373(5)
C28 H28 0.9500
C29 C30 1.412(5)
C29 H29 0.9500
C31 C32 1.359(5)
C31 C40 1.438(5)
C32 O7 1.350(4)
C32 C33 1.422(5)
C33 C34 1.354(5)
C33 O8 1.360(4)
C34 C35 1.422(5)
C34 H30 0.9500
C35 C36 1.420(5)
C35 C40 1.436(5)
C36 C37 1.372(6)
C36 H31 0.9500
C37 C38 1.411(6)
C37 H32 0.9500
C38 C39 1.372(5)
C38 H33 0.9500
C39 C40 1.410(5)
C39 H34 0.9500
C41 C42 1.363(5)
C41 C50 1.451(5)
C41 C51 1.491(4)
C42 O9 1.354(4)
C42 C43 1.432(4)
C43 O10 1.336(4)
C43 C44 1.355(5)
C44 C45 1.422(5)
C44 H35 0.9500
C45 C46 1.411(5)
C45 C50 1.425(5)
C46 C47 1.356(6)
C46 H36 0.9500
C47 C48 1.412(6)
C47 H37 0.9500
C48 C49 1.377(5)
C48 H38 0.9500
C49 C50 1.410(5)
C49 H39 0.9500
C51 C52 1.363(4)
C51 C60 1.444(4)
C52 O11 1.349(4)
C52 C53 1.429(4)
C53 O12 1.351(4)
C53 C54 1.354(5)
C54 C55 1.431(5)
C54 H40 0.9500
C55 C56 1.418(5)
C55 C60 1.429(5)
C56 C57 1.368(6)
C56 H41 0.9500
C57 C58 1.402(5)
C57 H42 0.9500
C58 C59 1.373(5)
C58 H43 0.9500
C59 C60 1.414(5)
C59 H44 0.9500
O1 B1 1.476(5)
O2 B1 1.482(5)
O3 B2 1.490(4)
O4 B2 1.481(5)
O5 B2 1.488(4)
O6 B2 1.475(5)
O7 B3 1.478(5)
O8 B3 1.471(5)
O9 B3 1.480(4)
O10 B3 1.493(5)
O11 B1 1.482(4)
O12 B1 1.492(5)
Yb1 O11H 2.280(3)
Yb1 O11A 2.280(2)
Yb1 O11C 2.298(2)
Yb1 O11E 2.316(2)
Yb1 O11F 2.318(3)
Yb1 O11G 2.339(2)
Yb1 O11B 2.339(2)
Yb1 O11D 2.365(3)
C11A O11A 1.250(4)
C11A N11A 1.303(4)
C11A H45 0.9500
C12A N11A 1.454(5)
C12A H46 0.9800
C12A H47 0.9800
C12A H48 0.9800
C13A N11A 1.466(4)
C13A H49 0.9800
C13A H50 0.9800
C13A H51 0.9800
C11B O11B 1.239(4)
C11B N11B 1.312(5)
C11B H52 0.9500
C12B N11B 1.454(5)
C12B H53 0.9800
C12B H54 0.9800
C12B H55 0.9800
C13B N11B 1.466(5)
C13B H56 0.9800
C13B H57 0.9800
C13B H58 0.9800
C11C O11C 1.237(4)
C11C N11C 1.318(5)
C11C H59 0.9500
C12C N11C 1.439(6)
C12C H60 0.9800
C12C H61 0.9800
C12C H62 0.9800
C13C N11C 1.459(5)
C13C H63 0.9800
C13C H64 0.9800
C13C H65 0.9800
C11D O11D 1.207(5)
C11D N11D 1.346(5)
C11D H66 0.9500
C12D N11D 1.415(6)
C12D H67 0.9800
C12D H68 0.9800
C12D H69 0.9800
C13D N11D 1.437(6)
C13D H70 0.9800
C13D H71 0.9800
C13D H72 0.9800
C11E O11E 1.242(4)
C11E N11E 1.305(4)
C11E H73 0.9500
C12E N11E 1.465(5)
C12E H74 0.9800
C12E H75 0.9800
C12E H76 0.9800
C13E N11E 1.458(5)
C13E H77 0.9800
C13E H78 0.9800
C13E H79 0.9800
C11F O11F 1.238(4)
C11F N11F 1.302(5)
C11F H80 0.9500
C12F N11F 1.445(7)
C12F H81 0.9800
C12F H82 0.9800
C12F H83 0.9800
C13F N11F 1.442(5)
C13F H84 0.9800
C13F H85 0.9800
C13F H86 0.9800
C11G O11G 1.250(4)
C11G N11G 1.311(5)
C11G H87 0.9500
C12G N11G 1.452(5)
C12G H88 0.9800
C12G H89 0.9800
C12G H90 0.9800
C13G N11G 1.464(5)
C13G H91 0.9800
C13G H92 0.9800
C13G H93 0.9800
C11H O11H 1.235(4)
C11H N11H 1.315(5)
C11H H94 0.9500
C12H N11H 1.462(5)
C12H H95 0.9800
C12H H96 0.9800
C12H H97 0.9800
C13H N11H 1.462(6)
C13H H98 0.9800
C13H H99 0.9800
C13H H100 0.9800
O21A C21A 1.221(5)
N21A C21A 1.341(5)
N21A C22A 1.429(6)
N21A C23A 1.444(5)
C21A H101 0.9500
C22A H116 0.9800
C22A H117 0.9800
C22A H118 0.9800
C23A H119 0.9800
C23A H120 0.9800
C23A H121 0.9800
N21B C21B 1.283(9)
N21B C23B 1.413(7)
N21B C22B 1.492(12)
O21B C21B 1.255(7)
C21B H108 0.9500
C22B H122 0.9800
C22B H123 0.9800
C22B H124 0.9800
C23B H125 0.9800
C23B H126 0.9800
C23B H127 0.9800
C21C O21C 1.224(17)
C21C N21C 1.360(16)
C21C H115 0.9500
C22C N21C 1.468(17)
C22C H128 0.9800
C22C H129 0.9800
C22C H130 0.9800
C23C N21C 1.452(15)
C23C H131 0.9800
C23C H132 0.9800
C23C H133 0.9800
C21D O21D 1.264(19)
C21D N21D 1.365(17)
C21D H1 0.9500
C22D N21D 1.496(16)
C22D H134 0.9800
C22D H135 0.9800
C22D H136 0.9800
C23D N21D 1.412(15)
C23D H137 0.9800
C23D H138 0.9800
C23D H139 0.9800
C21E O21E 1.097(16)
C21E N21E 1.305(13)
C21E H8 0.9500
C22E N21E 1.486(14)
C22E H140 0.9800
C22E H141 0.9800
C22E H142 0.9800
C23E N21E 1.441(15)
C23E H143 0.9800
C23E H144 0.9800
C23E H145 0.9800

loop_
_geom_torsion_atom_site_label_1
_geom_torsion_atom_site_label_2
_geom_torsion_atom_site_label_3
_geom_torsion_atom_site_label_4
_geom_torsion
O1 C1 C2 O2 0.5(4)
C10 C1 C2 O2 178.7(3)
O1 C1 C2 C3 -178.7(3)
C10 C1 C2 C3 -0.4(5)
O2 C2 C3 C4 -178.4(3)
C1 C2 C3 C4 0.5(5)
C2 C3 C4 C5 178.9(3)
C2 C3 C4 C9 0.4(5)
C3 C4 C5 C6 -178.8(4)
C9 C4 C5 C6 -0.3(5)
C4 C5 C6 C7 -0.4(6)
C5 C6 C7 C8 0.6(6)
C6 C7 C8 C9 -0.1(6)
C7 C8 C9 C4 -0.6(5)
C7 C8 C9 C10 -179.9(3)
C5 C4 C9 C8 0.7(5)
C3 C4 C9 C8 179.3(3)
C5 C4 C9 C10 -180.0(3)
C3 C4 C9 C10 -1.4(5)
O1 C1 C10 C9 177.3(3)
C2 C1 C10 C9 -0.6(5)
O1 C1 C10 C11 -1.9(5)
C2 C1 C10 C11 -179.7(3)
C8 C9 C10 C1 -179.3(3)
C4 C9 C10 C1 1.5(4)
C8 C9 C10 C11 -0.1(5)
C4 C9 C10 C11 -179.3(3)
C1 C10 C11 C12 -77.0(4)
C9 C10 C11 C12 103.8(4)
C1 C10 C11 C20 107.9(4)
C9 C10 C11 C20 -71.2(4)
C20 C11 C12 O3 -177.5(3)
C10 C11 C12 O3 7.2(5)
C20 C11 C12 C13 6.1(5)
C10 C11 C12 C13 -169.2(3)
O3 C12 C13 C14 176.9(3)
C11 C12 C13 C14 -6.2(5)
O3 C12 C13 O4 -3.6(4)
C11 C12 C13 O4 173.3(3)
O4 C13 C14 C15 -178.0(3)
C12 C13 C14 C15 1.5(5)
C13 C14 C15 C20 2.7(5)
C13 C14 C15 C16 -178.7(4)
C20 C15 C16 C17 0.0(6)
C14 C15 C16 C17 -178.6(4)
C15 C16 C17 C18 1.4(7)
C16 C17 C18 C19 -1.3(6)
C17 C18 C19 C20 -0.1(6)
C18 C19 C20 C15 1.4(5)
C18 C19 C20 C11 -178.7(3)
C16 C15 C20 C19 -1.3(5)
C14 C15 C20 C19 177.3(3)
C16 C15 C20 C11 178.8(3)
C14 C15 C20 C11 -2.6(5)
C12 C11 C20 C19 178.3(3)
C10 C11 C20 C19 -6.4(5)
C12 C11 C20 C15 -1.8(5)
C10 C11 C20 C15 173.5(3)
C30 C21 C22 O5 -176.8(3)
C31 C21 C22 O5 3.5(5)
C30 C21 C22 C23 5.9(5)
C31 C21 C22 C23 -173.8(3)
O5 C22 C23 O6 -3.6(4)
C21 C22 C23 O6 174.1(3)
O5 C22 C23 C24 176.7(3)
C21 C22 C23 C24 -5.6(5)
O6 C23 C24 C25 -177.9(3)
C22 C23 C24 C25 1.7(5)
C23 C24 C25 C26 -178.4(3)
C23 C24 C25 C30 1.1(5)
C24 C25 C26 C27 179.1(4)
C30 C25 C26 C27 -0.5(6)
C25 C26 C27 C28 -0.4(7)
C26 C27 C28 C29 1.2(7)
C27 C28 C29 C30 -1.1(7)
C28 C29 C30 C25 0.2(6)
C28 C29 C30 C21 -178.2(4)
C24 C25 C30 C29 -179.0(3)
C26 C25 C30 C29 0.6(5)
C24 C25 C30 C21 -0.5(5)
C26 C25 C30 C21 179.1(3)
C22 C21 C30 C29 175.5(3)
C31 C21 C30 C29 -4.8(5)
C22 C21 C30 C25 -3.0(5)
C31 C21 C30 C25 176.8(3)
C22 C21 C31 C32 -78.8(4)
C30 C21 C31 C32 101.5(4)
C22 C21 C31 C40 104.5(4)
C30 C21 C31 C40 -75.3(4)
C40 C31 C32 O7 -178.7(3)
C21 C31 C32 O7 4.4(5)
C40 C31 C32 C33 3.0(5)
C21 C31 C32 C33 -173.9(3)
O7 C32 C33 C34 178.4(3)
C31 C32 C33 C34 -3.0(5)
O7 C32 C33 O8 -2.0(4)
C31 C32 C33 O8 176.6(3)
O8 C33 C34 C35 -178.7(3)
C32 C33 C34 C35 0.8(5)
C33 C34 C35 C36 -179.9(3)
C33 C34 C35 C40 1.1(5)
C34 C35 C36 C37 -178.0(4)
C40 C35 C36 C37 1.0(5)
C35 C36 C37 C38 -0.3(6)
C36 C37 C38 C39 -0.1(6)
C37 C38 C39 C40 -0.3(6)
C38 C39 C40 C35 1.0(5)
C38 C39 C40 C31 179.6(4)
C36 C35 C40 C39 -1.4(5)
C34 C35 C40 C39 177.6(3)
C36 C35 C40 C31 180.0(3)
C34 C35 C40 C31 -1.0(5)
C32 C31 C40 C39 -179.6(3)
C21 C31 C40 C39 -2.7(5)
C32 C31 C40 C35 -1.0(5)
C21 C31 C40 C35 175.9(3)
C50 C41 C42 O9 -179.3(3)
C51 C41 C42 O9 3.3(5)
C50 C41 C42 C43 2.3(5)
C51 C41 C42 C43 -175.1(3)
O9 C42 C43 O10 -1.4(4)
C41 C42 C43 O10 177.2(3)
O9 C42 C43 C44 178.1(3)
C41 C42 C43 C44 -3.3(5)
O10 C43 C44 C45 -178.3(3)
C42 C43 C44 C45 2.3(5)
C43 C44 C45 C46 177.0(3)
C43 C44 C45 C50 -0.7(5)
C44 C45 C46 C47 -177.0(4)
C50 C45 C46 C47 0.8(6)
C45 C46 C47 C48 -2.1(7)
C46 C47 C48 C49 1.5(7)
C47 C48 C49 C50 0.4(6)
C48 C49 C50 C45 -1.7(5)
C48 C49 C50 C41 177.3(3)
C46 C45 C50 C49 1.1(5)
C44 C45 C50 C49 178.9(3)
C46 C45 C50 C41 -177.9(3)
C44 C45 C50 C41 -0.1(5)
C42 C41 C50 C49 -179.7(3)
C51 C41 C50 C49 -2.2(5)
C42 C41 C50 C45 -0.7(5)
C51 C41 C50 C45 176.8(3)
C42 C41 C51 C52 -81.1(4)
C50 C41 C51 C52 101.5(4)
C42 C41 C51 C60 101.5(4)
C50 C41 C51 C60 -75.9(4)
C60 C51 C52 O11 -178.9(3)
C41 C51 C52 O11 3.6(5)
C60 C51 C52 C53 2.2(5)
C41 C51 C52 C53 -175.3(3)
O11 C52 C53 O12 0.1(4)
C51 C52 C53 O12 179.2(3)
O11 C52 C53 C54 -178.4(3)
C51 C52 C53 C54 0.7(5)
O12 C53 C54 C55 179.3(3)
C52 C53 C54 C55 -2.5(5)
C53 C54 C55 C56 -176.9(3)
C53 C54 C55 C60 1.4(5)
C60 C55 C56 C57 -2.4(6)
C54 C55 C56 C57 175.9(4)
C55 C56 C57 C58 0.8(6)
C56 C57 C58 C59 1.0(6)
C57 C58 C59 C60 -1.1(6)
C58 C59 C60 C55 -0.6(5)
C58 C59 C60 C51 -178.0(3)
C56 C55 C60 C59 2.3(5)
C54 C55 C60 C59 -176.1(3)
C56 C55 C60 C51 179.8(3)
C54 C55 C60 C51 1.4(5)
C52 C51 C60 C59 174.2(3)
C41 C51 C60 C59 -8.2(5)
C52 C51 C60 C55 -3.2(5)
C41 C51 C60 C55 174.4(3)
C10 C1 O1 B1 -175.7(3)
C2 C1 O1 B1 2.4(3)
C3 C2 O2 B1 175.9(3)
C1 C2 O2 B1 -3.1(4)
C11 C12 O3 B2 -176.6(3)
C13 C12 O3 B2 0.2(3)
C14 C13 O4 B2 -175.1(4)
C12 C13 O4 B2 5.4(4)
C21 C22 O5 B2 -177.8(3)
C23 C22 O5 B2 -0.2(3)
C24 C23 O6 B2 -174.5(3)
C22 C23 O6 B2 5.8(4)
C31 C32 O7 B3 -169.7(3)
C33 C32 O7 B3 8.9(4)
C34 C33 O8 B3 173.7(4)
C32 C33 O8 B3 -5.8(4)
C41 C42 O9 B3 177.1(3)
C43 C42 O9 B3 -4.3(3)
C44 C43 O10 B3 -173.0(4)
C42 C43 O10 B3 6.5(4)
C51 C52 O11 B1 -179.0(3)
C53 C52 O11 B1 0.0(4)
C54 C53 O12 B1 178.2(4)
C52 C53 O12 B1 -0.2(4)
C1 O1 B1 O2 -4.1(3)
C1 O1 B1 O11 -126.2(3)
C1 O1 B1 O12 116.2(3)
C2 O2 B1 O1 4.4(3)
C2 O2 B1 O11 127.7(3)
C2 O2 B1 O12 -116.5(3)
C52 O11 B1 O1 -122.1(3)
C52 O11 B1 O2 119.8(3)
C52 O11 B1 O12 -0.1(4)
C53 O12 B1 O1 123.2(3)
C53 O12 B1 O2 -120.2(3)
C53 O12 B1 O11 0.2(4)
C23 O6 B2 O4 -125.4(3)
C23 O6 B2 O5 -5.7(3)
C23 O6 B2 O3 117.3(3)
C13 O4 B2 O6 -125.2(3)
C13 O4 B2 O5 117.5(3)
C13 O4 B2 O3 -5.0(3)
C22 O5 B2 O6 3.5(3)
C22 O5 B2 O4 127.2(3)
C22 O5 B2 O3 -116.3(3)
C12 O3 B2 O6 126.7(3)
C12 O3 B2 O4 2.9(3)
C12 O3 B2 O5 -116.2(3)
C33 O8 B3 O7 10.8(4)
C33 O8 B3 O9 134.4(3)
C33 O8 B3 O10 -107.7(3)
C32 O7 B3 O8 -12.0(4)
C32 O7 B3 O9 -135.9(3)
C32 O7 B3 O10 108.8(3)
C42 O9 B3 O8 130.3(3)
C42 O9 B3 O7 -110.4(3)
C42 O9 B3 O10 7.8(3)
C43 O10 B3 O8 -131.8(3)
C43 O10 B3 O7 112.1(3)
C43 O10 B3 O9 -8.7(3)
O11A C11A N11A C12A -2.5(6)
O11A C11A N11A C13A 177.7(3)
N11A C11A O11A Yb1 -141.1(3)
O11B C11B N11B C12B -2.4(7)
O11B C11B N11B C13B 176.1(4)
N11B C11B O11B Yb1 -162.3(3)
O11C C11C N11C C12C 3.1(6)
O11C C11C N11C C13C -177.6(3)
N11C C11C O11C Yb1 156.2(3)
O11D C11D N11D C12D 2.9(7)
O11D C11D N11D C13D 176.5(4)
N11D C11D O11D Yb1 -152.3(3)
O11E C11E N11E C13E 178.8(4)
O11E C11E N11E C12E -0.8(6)
N11E C11E O11E Yb1 162.6(3)
O11F C11F N11F C13F 179.8(4)
O11F C11F N11F C12F 0.2(8)
N11F C11F O11F Yb1 159.6(3)
O11G C11G N11G C12G 0.2(6)
O11G C11G N11G C13G -177.8(4)
N11G C11G O11G Yb1 129.1(3)
O11H C11H N11H C12H 1.4(5)
O11H C11H N11H C13H 179.5(4)
N11H C11H O11H Yb1 169.2(2)
C22A N21A C21A O21A -0.9(7)
C23A N21A C21A O21A 176.3(5)
C23B N21B C21B O21B -176.9(6)
C22B N21B C21B O21B 7.2(12)
O21C C21C N21C C23C 159(2)
O21C C21C N21C C22C -5(4)
O21D C21D N21D C23D -159(3)
O21D C21D N21D C22D 24(4)
O21E C21E N21E C23E -169(3)
O21E C21E N21E C22E -3(4)
